data_1570976
loop_
_publ_author_name
'Kapp, Leon'
'W&#xf6;lper, Christoph'
'Siera, Hannah'
'Haberhauer, Gebhard'
'Schulz, Stephan'

_publ_section_title
;
 Catalytic hydroboration of aldehydes and ketones with an electron-rich
 acyclic metallasilylene.
;
_journal_issue 11
_journal_name_full 'Chemical science'
_journal_page_first 4161
_journal_page_last 4170
_journal_paper_doi 10.1039/d3sc06842k
_journal_volume 15
_journal_year 2024
_chemical_formula_sum 'C58 H83 Cl Ga N4 O Si'
_chemical_formula_weight 985.54
_space_group_crystal_system triclinic
_space_group_IT_number 2
_space_group_name_Hall '-P 1'
_space_group_name_H-M_alt 'P -1'
_atom_sites_solution_hydrogens geom
_atom_sites_solution_primary direct
_atom_sites_solution_secondary difmap
_audit_creation_method SHELXL-2017/1
_audit_update_record
;
2023-06-19 deposited with the CCDC.	2024-02-12 downloaded from the CCDC.
;
_cell_angle_alpha 83.087(2)
_cell_angle_beta 75.811(2)
_cell_angle_gamma 69.828(2)
_cell_formula_units_Z 2
_cell_length_a 12.8260(8)
_cell_length_b 13.0023(8)
_cell_length_c 18.3120(10)
_cell_measurement_reflns_used 9698
_cell_measurement_temperature 100(2)
_cell_measurement_theta_max 80.22
_cell_measurement_theta_min 2.49
_cell_volume 2776.9(3)
_computing_cell_refinement 'Bruker APEX3(v2017.3-0)'
_computing_data_collection 'Bruker APEX3(v2017.3-0)'
_computing_data_reduction 'Bruker APEX3(v2017.3-0)'
_computing_molecular_graphics 'ORTEP/PLATON (Spek)'
_computing_publication_material 'BRUKER AXS SHELXTL (c) 2008 / Vers. 2008/4'
_computing_structure_refinement 'SHELXL-2017/1 (Sheldrick, 2017)'
_computing_structure_solution 'Bruker APEX3(v2017.3-0)'
_diffrn_ambient_temperature 100(2)
_diffrn_detector_area_resol_mean 7.3910
_diffrn_measured_fraction_theta_full 0.999
_diffrn_measured_fraction_theta_max 0.988
_diffrn_measurement_device_type 'Bruker D8 Venture (Photon II detector)'
_diffrn_measurement_method 'Data collection strategy APEX 3/Queen'
_diffrn_radiation_monochromator 'multilayer mirror'
_diffrn_radiation_type CuK\a
_diffrn_radiation_wavelength 1.54178
_diffrn_reflns_av_R_equivalents 0.0580
_diffrn_reflns_av_unetI/netI 0.0256
_diffrn_reflns_Laue_measured_fraction_full 0.999
_diffrn_reflns_Laue_measured_fraction_max 0.988
_diffrn_reflns_limit_h_max 16
_diffrn_reflns_limit_h_min -16
_diffrn_reflns_limit_k_max 16
_diffrn_reflns_limit_k_min -16
_diffrn_reflns_limit_l_max 20
_diffrn_reflns_limit_l_min -23
_diffrn_reflns_number 128716
_diffrn_reflns_point_group_measured_fraction_full 0.999
_diffrn_reflns_point_group_measured_fraction_max 0.988
_diffrn_reflns_theta_full 67.679
_diffrn_reflns_theta_max 80.466
_diffrn_reflns_theta_min 2.491
_diffrn_source 'micro-focus sealed tube'
_diffrn_source_type 'INCOATEC I\mS 3.0'
_exptl_absorpt_coefficient_mu 1.632
_exptl_absorpt_correction_T_max 0.75
_exptl_absorpt_correction_T_min 0.64
_exptl_absorpt_correction_type multi-scan
_exptl_absorpt_process_details 'SADABS, Blessing, Acta Cryst 1995 A51 33-38'
_exptl_crystal_colour colourless
_exptl_crystal_density_diffrn 1.179
_exptl_crystal_description tablet
_exptl_crystal_F_000 1058
_exptl_crystal_size_max 0.174
_exptl_crystal_size_mid 0.161
_exptl_crystal_size_min 0.077
_refine_diff_density_max 0.975
_refine_diff_density_min -0.599
_refine_diff_density_rms 0.059
_refine_ls_extinction_method none
_refine_ls_goodness_of_fit_ref 1.054
_refine_ls_hydrogen_treatment constr
_refine_ls_matrix_type full
_refine_ls_number_parameters 839
_refine_ls_number_reflns 12043
_refine_ls_number_restraints 1336
_refine_ls_restrained_S_all 1.029
_refine_ls_R_factor_all 0.0425
_refine_ls_R_factor_gt 0.0393
_refine_ls_shift/su_max 0.000
_refine_ls_shift/su_mean 0.000
_refine_ls_structure_factor_coef Fsqd
_refine_ls_weighting_details 'w=1/[\s^2^(Fo^2^)+(0.0536P)^2^+2.1634P] where P=(Fo^2^+2Fc^2^)/3'
_refine_ls_weighting_scheme calc
_refine_ls_wR_factor_gt 0.1064
_refine_ls_wR_factor_ref 0.1094
_reflns_Friedel_coverage 0.000
_reflns_number_gt 11089
_reflns_number_total 12043
_reflns_threshold_expression 'I > 2\s(I)'
_cod_data_source_file d3sc06842k2.cif
_cod_data_source_block lk_045m
_cod_depositor_comments 'Adding full bibliography for 1570976--1570977.cif.'
_cod_database_code 1570976
_shelx_shelxl_version_number 2017/1
_shelx_space_group_comment
; 
The symmetry employed for this shelxl refinement is uniquely defined 
by the following loop, which should always be used as a source of 
symmetry information in preference to the above space-group names. 
They are only intended as comments. 
;
_shelx_estimated_absorpt_t_min 0.764
_shelx_estimated_absorpt_t_max 0.885

loop_
_space_group_symop_operation_xyz
'x, y, z'
'-x, -y, -z'

loop_
_atom_site_label
_atom_site_type_symbol
_atom_site_fract_x
_atom_site_fract_y
_atom_site_fract_z
_atom_site_U_iso_or_equiv
_atom_site_adp_type
_atom_site_occupancy
_atom_site_site_symmetry_order
_atom_site_calc_flag
_atom_site_refinement_flags_posn
_atom_site_refinement_flags_adp
_atom_site_refinement_flags_occupancy
_atom_site_disorder_assembly
_atom_site_disorder_group
Ga1 Ga 0.32618(2) 0.64925(2) 0.19201(2) 0.01752(7) Uani 1 1 d . . . . .
Cl1 Cl 0.24664(3) 0.57691(3) 0.12107(2) 0.02256(9) Uani 1 1 d . . . . .
Si1 Si 0.19336(4) 0.72816(4) 0.30458(3) 0.02404(11) Uani 1 1 d . . . . .
N1 N 0.45628(11) 0.51783(11) 0.20725(7) 0.0180(3) Uani 1 1 d . . . . .
N2 N 0.41863(11) 0.71434(11) 0.11108(7) 0.0186(3) Uani 1 1 d . . . . .
C1 C 0.53776(14) 0.47811(13) 0.14735(9) 0.0197(3) Uani 1 1 d . . . . .
C2 C 0.54688(14) 0.53351(14) 0.07642(9) 0.0208(3) Uani 1 1 d . . . . .
H2 H 0.591825 0.489993 0.034574 0.025 Uiso 1 1 calc R U . . .
C3 C 0.49752(14) 0.64489(14) 0.06055(9) 0.0202(3) Uani 1 1 d . . . . .
C4 C 0.62859(15) 0.36869(14) 0.15345(10) 0.0254(3) Uani 1 1 d . . . . .
H4A H 0.593406 0.311013 0.166488 0.038 Uiso 1 1 calc R U . . .
H4B H 0.667803 0.370417 0.192750 0.038 Uiso 1 1 calc R U . . .
H4C H 0.683556 0.353549 0.105086 0.038 Uiso 1 1 calc R U . . .
C5 C 0.53526(16) 0.68771(15) -0.01831(9) 0.0258(3) Uani 1 1 d . . . . .
H5A H 0.607076 0.634964 -0.043199 0.039 Uiso 1 1 calc R U . . .
H5B H 0.546238 0.758078 -0.015906 0.039 Uiso 1 1 calc R U . . .
H5C H 0.476957 0.697894 -0.047000 0.039 Uiso 1 1 calc R U . . .
C6 C 0.46045(14) 0.45824(13) 0.27930(9) 0.0199(3) Uani 1 1 d . . . . .
C7 C 0.41992(15) 0.36869(14) 0.29622(9) 0.0235(3) Uani 1 1 d . . . . .
C8 C 0.42723(17) 0.31253(15) 0.36586(10) 0.0285(4) Uani 1 1 d . . . . .
H8 H 0.399982 0.251940 0.378358 0.034 Uiso 1 1 calc R U . . .
C9 C 0.47340(18) 0.34356(16) 0.41688(10) 0.0310(4) Uani 1 1 d . . . . .
H9 H 0.478799 0.303700 0.463592 0.037 Uiso 1 1 calc R U . . .
C10 C 0.51180(16) 0.43299(15) 0.39973(10) 0.0277(4) Uani 1 1 d . . . . .
H10 H 0.542839 0.454158 0.435234 0.033 Uiso 1 1 calc R U . . .
C11 C 0.50568(14) 0.49246(14) 0.33125(9) 0.0216(3) Uani 1 1 d . . . . .
C12 C 0.36722(18) 0.33093(16) 0.24320(11) 0.0306(4) Uani 1 1 d . . . . .
H12 H 0.374599 0.375081 0.194728 0.037 Uiso 1 1 calc R U . . .
C13 C 0.4267(2) 0.20934(17) 0.22588(13) 0.0415(5) Uani 1 1 d . . . . .
H13A H 0.417961 0.164500 0.272523 0.062 Uiso 1 1 calc R U . . .
H13B H 0.507855 0.196395 0.204297 0.062 Uiso 1 1 calc R U . . .
H13C H 0.392464 0.189431 0.189750 0.062 Uiso 1 1 calc R U . . .
C14 C 0.2410(2) 0.3512(2) 0.27673(15) 0.0452(5) Uani 1 1 d . . . . .
H14A H 0.203029 0.428936 0.287761 0.068 Uiso 1 1 calc R U . . .
H14B H 0.232099 0.306439 0.323392 0.068 Uiso 1 1 calc R U . . .
H14C H 0.206695 0.331346 0.240595 0.068 Uiso 1 1 calc R U . . .
C15 C 0.54967(15) 0.58918(15) 0.31324(10) 0.0244(3) Uani 1 1 d . . . . .
H15 H 0.502668 0.642813 0.280329 0.029 Uiso 1 1 calc R U . . .
C16 C 0.67356(17) 0.55373(18) 0.26883(11) 0.0337(4) Uani 1 1 d . . . . .
H16A H 0.719235 0.490348 0.294937 0.050 Uiso 1 1 calc R U . . .
H16B H 0.703700 0.614404 0.265001 0.050 Uiso 1 1 calc R U . . .
H16C H 0.676942 0.533784 0.218165 0.050 Uiso 1 1 calc R U . . .
C17 C 0.53810(17) 0.64861(17) 0.38350(11) 0.0309(4) Uani 1 1 d . . . . .
H17A H 0.591137 0.601387 0.413711 0.046 Uiso 1 1 calc R U . . .
H17B H 0.460011 0.665820 0.413500 0.046 Uiso 1 1 calc R U . . .
H17C H 0.555760 0.716689 0.368287 0.046 Uiso 1 1 calc R U . . .
C18 C 0.40023(14) 0.83057(13) 0.09770(9) 0.0201(3) Uani 1 1 d . . . . .
C19 C 0.31147(15) 0.89730(14) 0.06371(9) 0.0218(3) Uani 1 1 d . . . . .
C20 C 0.29286(16) 1.01007(15) 0.05625(10) 0.0270(4) Uani 1 1 d . . . . .
H20 H 0.230901 1.056693 0.035572 0.032 Uiso 1 1 calc R U . . .
C21 C 0.36252(17) 1.05497(15) 0.07829(11) 0.0306(4) Uani 1 1 d . . . . .
H21 H 0.348193 1.131911 0.072966 0.037 Uiso 1 1 calc R U . . .
C22 C 0.45323(17) 0.98817(15) 0.10812(10) 0.0286(4) Uani 1 1 d . . . . .
H22 H 0.502752 1.019504 0.121138 0.034 Uiso 1 1 calc R U . . .
C23 C 0.47357(15) 0.87530(14) 0.11953(9) 0.0234(3) Uani 1 1 d . . . . .
C24 C 0.23638(15) 0.85212(14) 0.03362(9) 0.0228(3) Uani 1 1 d . . . . .
H24 H 0.268428 0.770254 0.036201 0.027 Uiso 1 1 calc R U . . .
C25 C 0.23366(18) 0.88969(16) -0.04888(10) 0.0305(4) Uani 1 1 d . . . . .
H25A H 0.195770 0.969170 -0.051960 0.046 Uiso 1 1 calc R U . . .
H25B H 0.191793 0.852519 -0.068210 0.046 Uiso 1 1 calc R U . . .
H25C H 0.311673 0.871342 -0.079130 0.046 Uiso 1 1 calc R U . . .
C26 C 0.11547(16) 0.88641(17) 0.08206(11) 0.0317(4) Uani 1 1 d . . . . .
H26A H 0.117581 0.860667 0.134388 0.048 Uiso 1 1 calc R U . . .
H26B H 0.069111 0.854049 0.063076 0.048 Uiso 1 1 calc R U . . .
H26C H 0.082152 0.966513 0.079769 0.048 Uiso 1 1 calc R U . . .
C27 C 0.57215(16) 0.80492(16) 0.15498(10) 0.0269(4) Uani 1 1 d . . . . .
H27 H 0.552836 0.739475 0.180784 0.032 Uiso 1 1 calc R U . . .
C28 C 0.68273(18) 0.76403(19) 0.09644(12) 0.0380(5) Uani 1 1 d . . . . .
H28A H 0.743633 0.719033 0.121561 0.057 Uiso 1 1 calc R U . . .
H28B H 0.702767 0.826827 0.069608 0.057 Uiso 1 1 calc R U . . .
H28C H 0.672996 0.719892 0.060435 0.057 Uiso 1 1 calc R U . . .
C29 C 0.59252(19) 0.8654(2) 0.21391(14) 0.0464(6) Uani 1 1 d . . . . .
H29A H 0.642287 0.812657 0.243964 0.070 Uiso 1 1 calc R U . . .
H29B H 0.519589 0.903219 0.247001 0.070 Uiso 1 1 calc R U . . .
H29C H 0.628733 0.919203 0.188550 0.070 Uiso 1 1 calc R U . . .
N3_6 N 0.1310(5) 0.8763(6) 0.3103(6) 0.0234(11) Uani 0.785(3) 1 d D U P A 1
N4_6 N 0.0412(4) 0.7785(3) 0.2855(3) 0.0215(7) Uani 0.785(3) 1 d D U P A 1
C30_6 C 0.0296(3) 0.8790(3) 0.2995(4) 0.0216(8) Uani 0.785(3) 1 d D U P A 1
C31_6 C -0.0733(3) 0.9791(2) 0.30501(17) 0.0277(6) Uani 0.785(3) 1 d D U P A 1
C32_6 C -0.1371(4) 1.0164(4) 0.3756(3) 0.0349(8) Uani 0.785(3) 1 d D U P A 1
H32_6 H -0.116150 0.977601 0.420041 0.042 Uiso 0.785(3) 1 calc R U P A 1
C33_6 C -0.2316(5) 1.1108(4) 0.3808(2) 0.0505(12) Uani 0.785(3) 1 d D U P A 1
H33_6 H -0.276807 1.135199 0.428869 0.061 Uiso 0.785(3) 1 calc R U P A 1
C34_6 C -0.2604(3) 1.1695(3) 0.3163(2) 0.0647(13) Uani 0.785(3) 1 d D U P A 1
H34_6 H -0.323744 1.235260 0.320190 0.078 Uiso 0.785(3) 1 calc R U P A 1
C35_6 C -0.1964(3) 1.1320(3) 0.24611(17) 0.0663(13) Uani 0.785(3) 1 d D U P A 1
H35_6 H -0.215874 1.172117 0.201733 0.080 Uiso 0.785(3) 1 calc R U P A 1
C36_6 C -0.1041(3) 1.0363(3) 0.24054(14) 0.0441(8) Uani 0.785(3) 1 d D U P A 1
H36_6 H -0.061841 1.009757 0.192326 0.053 Uiso 0.785(3) 1 calc R U P A 1
C41_6 C -0.0479(2) 0.7335(2) 0.27925(16) 0.0253(5) Uani 0.785(3) 1 d D U P A 1
C42_6 C 0.0034(2) 0.6090(2) 0.28761(15) 0.0301(5) Uani 0.785(3) 1 d D U P A 1
H42A_6 H 0.023959 0.589092 0.336791 0.045 Uiso 0.785(3) 1 calc R U P A 1
H42B_6 H 0.071682 0.582859 0.247513 0.045 Uiso 0.785(3) 1 calc R U P A 1
H42C_6 H -0.052380 0.575078 0.283885 0.045 Uiso 0.785(3) 1 calc R U P A 1
C43_6 C -0.1557(4) 0.7726(4) 0.3416(2) 0.0345(9) Uani 0.785(3) 1 d D U P A 1
H43A_6 H -0.134772 0.759895 0.390742 0.052 Uiso 0.785(3) 1 calc R U P A 1
H43B_6 H -0.206731 0.731700 0.340557 0.052 Uiso 0.785(3) 1 calc R U P A 1
H43C_6 H -0.194326 0.851036 0.333367 0.052 Uiso 0.785(3) 1 calc R U P A 1
C44_6 C -0.0776(2) 0.7631(3) 0.20162(15) 0.0356(6) Uani 0.785(3) 1 d D U P A 1
H44A_6 H -0.107363 0.843008 0.194640 0.053 Uiso 0.785(3) 1 calc R U P A 1
H44B_6 H -0.135421 0.731503 0.198231 0.053 Uiso 0.785(3) 1 calc R U P A 1
H44C_6 H -0.009135 0.733636 0.162334 0.053 Uiso 0.785(3) 1 calc R U P A 1
C37_6 C 0.1700(3) 0.9647(3) 0.3263(3) 0.0257(8) Uani 0.785(3) 1 d D U P A 1
C38_6 C 0.1324(5) 0.9879(6) 0.4110(3) 0.0336(10) Uani 0.785(3) 1 d D U P A 1
H38A_6 H 0.154365 0.918870 0.440512 0.050 Uiso 0.785(3) 1 calc R U P A 1
H38B_6 H 0.049586 1.022633 0.424421 0.050 Uiso 0.785(3) 1 calc R U P A 1
H38C_6 H 0.169345 1.037098 0.422041 0.050 Uiso 0.785(3) 1 calc R U P A 1
C39_6 C 0.1290(3) 1.0699(2) 0.27930(17) 0.0408(7) Uani 0.785(3) 1 d D U P A 1
H39A_6 H 0.165133 1.121968 0.286635 0.061 Uiso 0.785(3) 1 calc R U P A 1
H39B_6 H 0.046127 1.102353 0.295189 0.061 Uiso 0.785(3) 1 calc R U P A 1
H39C_6 H 0.149303 1.052935 0.225889 0.061 Uiso 0.785(3) 1 calc R U P A 1
C40_6 C 0.3004(3) 0.9215(3) 0.30678(18) 0.0340(6) Uani 0.785(3) 1 d D U P A 1
H40A_6 H 0.327574 0.854601 0.337320 0.051 Uiso 0.785(3) 1 calc R U P A 1
H40B_6 H 0.329715 0.977207 0.317302 0.051 Uiso 0.785(3) 1 calc R U P A 1
H40C_6 H 0.327232 0.905101 0.253214 0.051 Uiso 0.785(3) 1 calc R U P A 1
N3_7 N 0.147(2) 0.887(2) 0.307(2) 0.029(4) Uani 0.215(3) 1 d D U P A 2
N4_7 N 0.0314(14) 0.8125(13) 0.2875(15) 0.033(3) Uani 0.215(3) 1 d D U P A 2
C30_7 C 0.0430(15) 0.9060(12) 0.2986(16) 0.029(3) Uani 0.215(3) 1 d D U P A 2
C31_7 C -0.0493(12) 1.0174(10) 0.3030(7) 0.048(3) Uani 0.215(3) 1 d D U P A 2
C32_7 C -0.1323(18) 1.0460(13) 0.3698(9) 0.060(7) Uani 0.215(3) 1 d D U P A 2
H32_7 H -0.130887 0.995913 0.412133 0.072 Uiso 0.215(3) 1 calc R U P A 2
C33_7 C -0.2162(17) 1.1476(14) 0.3735(9) 0.072(7) Uani 0.215(3) 1 d D U P A 2
H33_7 H -0.272812 1.167284 0.418556 0.087 Uiso 0.215(3) 1 calc R U P A 2
C34_7 C -0.2182(15) 1.2209(14) 0.3118(8) 0.090(7) Uani 0.215(3) 1 d D U P A 2
H34_7 H -0.276402 1.290314 0.314771 0.108 Uiso 0.215(3) 1 calc R U P A 2
C35_7 C -0.1356(12) 1.1933(11) 0.2459(7) 0.071(4) Uani 0.215(3) 1 d D U P A 2
H35_7 H -0.137396 1.243657 0.203681 0.086 Uiso 0.215(3) 1 calc R U P A 2
C36_7 C -0.0503(11) 1.0921(10) 0.2417(6) 0.061(4) Uani 0.215(3) 1 d D U P A 2
H36_7 H 0.007422 1.073715 0.196974 0.073 Uiso 0.215(3) 1 calc R U P A 2
C41_7 C -0.0700(12) 0.7869(13) 0.2824(9) 0.062(4) Uani 0.215(3) 1 d D U P A 2
C39_7 C 0.2139(15) 1.0481(13) 0.2732(8) 0.063(3) Uani 0.215(3) 1 d D U P A 2
H39D_7 H 0.259486 1.085776 0.287946 0.094 Uiso 0.215(3) 1 calc R U P A 2
H39E_7 H 0.138028 1.100261 0.271745 0.094 Uiso 0.215(3) 1 calc R U P A 2
H39F_7 H 0.251217 1.018267 0.223258 0.094 Uiso 0.215(3) 1 calc R U P A 2
C40_7 C 0.3222(14) 0.8746(15) 0.3354(13) 0.071(5) Uani 0.215(3) 1 d D U P A 2
H40D_7 H 0.314039 0.811828 0.368902 0.107 Uiso 0.215(3) 1 calc R U P A 2
H40E_7 H 0.363128 0.911869 0.355590 0.107 Uiso 0.215(3) 1 calc R U P A 2
H40F_7 H 0.364862 0.849011 0.285119 0.107 Uiso 0.215(3) 1 calc R U P A 2
C38_7 C 0.128(3) 1.001(4) 0.4067(17) 0.076(10) Uani 0.215(3) 1 d D U P A 2
H38D_7 H 0.162110 0.956951 0.447599 0.114 Uiso 0.215(3) 1 calc R U P A 2
H38E_7 H 0.051698 0.996820 0.412087 0.114 Uiso 0.215(3) 1 calc R U P A 2
H38F_7 H 0.123248 1.077224 0.409067 0.114 Uiso 0.215(3) 1 calc R U P A 2
C37_7 C 0.2029(14) 0.9554(14) 0.3302(11) 0.043(4) Uani 0.215(3) 1 d D U P A 2
C42_7 C -0.0248(14) 0.6787(16) 0.2455(15) 0.095(7) Uani 0.215(3) 1 d D U P A 2
H42D_7 H 0.021756 0.623391 0.276213 0.114 Uiso 0.215(3) 1 calc R U P A 2
H42E_7 H 0.021988 0.685592 0.195288 0.114 Uiso 0.215(3) 1 calc R U P A 2
H42F_7 H -0.088417 0.656439 0.240924 0.114 Uiso 0.215(3) 1 calc R U P A 2
C43_7 C -0.139(2) 0.773(3) 0.3615(11) 0.075(7) Uani 0.215(3) 1 d D U P A 2
H43D_7 H -0.170676 0.843349 0.386173 0.112 Uiso 0.215(3) 1 calc R U P A 2
H43E_7 H -0.089945 0.718671 0.391075 0.112 Uiso 0.215(3) 1 calc R U P A 2
H43F_7 H -0.201610 0.747907 0.357876 0.112 Uiso 0.215(3) 1 calc R U P A 2
C44_7 C -0.1421(12) 0.8777(16) 0.2353(11) 0.085(5) Uani 0.215(3) 1 d D U P A 2
H44D_7 H -0.177894 0.944982 0.263656 0.127 Uiso 0.215(3) 1 calc R U P A 2
H44E_7 H -0.201252 0.853868 0.224527 0.127 Uiso 0.215(3) 1 calc R U P A 2
H44F_7 H -0.093007 0.891951 0.187816 0.127 Uiso 0.215(3) 1 calc R U P A 2
C1_1 C 0.0746(2) 0.6522(2) 0.97213(14) 0.0461(5) Uani 1 1 d D U . . .
H1_1 H 0.105235 0.665054 1.011097 0.055 Uiso 1 1 calc R U . . .
C2_1 C -0.0057(3) 0.7361(2) 0.94416(19) 0.0629(8) Uani 1 1 d D U . . .
H2_1 H -0.030555 0.807434 0.963216 0.075 Uiso 1 1 calc R U . . .
C3_1 C -0.0504(4) 0.7168(3) 0.8882(2) 0.0953(15) Uani 1 1 d D U . . .
H3_1 H -0.107006 0.774625 0.868909 0.114 Uiso 1 1 calc R U . . .
C4_1 C -0.0132(3) 0.6133(3) 0.8600(2) 0.0905(14) Uani 1 1 d D U . . .
H4_1 H -0.044159 0.599842 0.821417 0.109 Uiso 1 1 calc R U . . .
C5_1 C 0.0684(2) 0.5305(2) 0.88774(18) 0.0596(7) Uani 1 1 d D U . . .
H5_1 H 0.095356 0.459527 0.867830 0.072 Uiso 1 1 calc R U . . .
C6_1 C 0.1112(2) 0.5498(2) 0.94435(16) 0.0501(6) Uani 1 1 d D U . . .
H6_1 H 0.166698 0.491661 0.964403 0.060 Uiso 1 1 calc R U . . .
C1_2 C 0.4350(15) 0.0982(13) 0.5263(8) 0.0423(10) Uani 0.303(3) 1 d D U P B -1
H1_2 H 0.384549 0.160761 0.553420 0.051 Uiso 0.303(3) 1 calc R U P B -1
C4_2 C 0.5734(16) -0.0992(13) 0.4629(9) 0.0423(10) Uani 0.303(3) 1 d D U P B -1
H4_2 H 0.617665 -0.170508 0.445458 0.051 Uiso 0.303(3) 1 calc R U P B -1
C2_2 C 0.3983(13) 0.0485(10) 0.4794(7) 0.0423(10) Uani 0.303(3) 1 d D U P B -1
H2_2 H 0.324612 0.081705 0.469026 0.051 Uiso 0.303(3) 1 calc R U P B -1
C5_2 C 0.6147(13) -0.0471(11) 0.5033(5) 0.0423(10) Uani 0.303(3) 1 d D U P B -1
H5_2 H 0.689733 -0.080183 0.511380 0.051 Uiso 0.303(3) 1 calc R U P B -1
C3_2 C 0.4691(12) -0.0492(10) 0.4477(6) 0.0423(10) Uani 0.303(3) 1 d D U P B -1
H3_2 H 0.444233 -0.082031 0.414583 0.051 Uiso 0.303(3) 1 calc R U P B -1
C6_2 C 0.5485(11) 0.0534(10) 0.5325(5) 0.0423(10) Uani 0.303(3) 1 d D U P B -1
H6_2 H 0.580036 0.092212 0.556979 0.051 Uiso 0.303(3) 1 calc R U P B -1
C1_3 C 0.4566(9) 0.0339(10) 0.4407(7) 0.0423(10) Uani 0.197(3) 1 d D U P B -2
H1_3 H 0.415932 0.058476 0.401525 0.051 Uiso 0.197(3) 1 calc R U P B -2
C2_3 C 0.4169(10) 0.0905(11) 0.5081(8) 0.0423(10) Uani 0.197(3) 1 d D U P B -2
H2_3 H 0.349624 0.152588 0.515879 0.051 Uiso 0.197(3) 1 calc R U P B -2
C3_3 C 0.4819(13) 0.0505(11) 0.5637(8) 0.0423(10) Uani 0.197(3) 1 d D U P B -2
H3_3 H 0.455823 0.083605 0.611197 0.051 Uiso 0.197(3) 1 calc R U P B -2
C4_3 C 0.5795(11) -0.0329(11) 0.5506(8) 0.0423(10) Uani 0.197(3) 1 d D U P B -2
H4_3 H 0.627069 -0.052038 0.585921 0.051 Uiso 0.197(3) 1 calc R U P B -2
C5_3 C 0.6115(10) -0.0911(12) 0.4869(9) 0.0423(10) Uani 0.197(3) 1 d D U P B -2
H5_3 H 0.675107 -0.156551 0.480932 0.051 Uiso 0.197(3) 1 calc R U P B -2
C6_3 C 0.5495(9) -0.0530(12) 0.4311(9) 0.0423(10) Uani 0.197(3) 1 d D U P B -2
H6_3 H 0.574329 -0.090052 0.385104 0.051 Uiso 0.197(3) 1 calc R U P B -2
O1_4 O 0.27754(14) 0.69923(14) 0.37134(9) 0.0275(4) Uani 0.785(3) 1 d D U P A 1
C45_4 C 0.1967(3) 0.6345(2) 0.38805(15) 0.0235(6) Uani 0.785(3) 1 d D U P A 1
H45_4 H 0.231226 0.554458 0.378318 0.028 Uiso 0.785(3) 1 calc R U P A 1
C46_4 C 0.1080(2) 0.6653(3) 0.46002(14) 0.0337(6) Uani 0.785(3) 1 d D U P A 1
H46A_4 H 0.044408 0.639185 0.459070 0.040 Uiso 0.785(3) 1 calc R U P A 1
H46B_4 H 0.077375 0.746246 0.461838 0.040 Uiso 0.785(3) 1 calc R U P A 1
C47_4 C 0.1516(3) 0.6185(2) 0.53247(14) 0.0363(6) Uani 0.785(3) 1 d D U P A 1
H47_4 H 0.223920 0.633789 0.529259 0.044 Uiso 0.785(3) 1 calc R U P A 1
C48_4 C 0.1762(3) 0.4945(3) 0.5400(2) 0.0491(9) Uani 0.785(3) 1 d D U P A 1
H48A_4 H 0.199528 0.466468 0.587698 0.074 Uiso 0.785(3) 1 calc R U P A 1
H48B_4 H 0.237417 0.459417 0.497923 0.074 Uiso 0.785(3) 1 calc R U P A 1
H48C_4 H 0.107370 0.478133 0.539350 0.074 Uiso 0.785(3) 1 calc R U P A 1
C49_4 C 0.0646(4) 0.6735(4) 0.60129(19) 0.0629(11) Uani 0.785(3) 1 d D U P A 1
H49A_4 H 0.087362 0.635121 0.647215 0.094 Uiso 0.785(3) 1 calc R U P A 1
H49B_4 H -0.010316 0.670572 0.600129 0.094 Uiso 0.785(3) 1 calc R U P A 1
H49C_4 H 0.060757 0.750166 0.600780 0.094 Uiso 0.785(3) 1 calc R U P A 1
O1_5 O 0.1546(9) 0.6156(8) 0.3449(5) 0.058(2) Uani 0.215(3) 1 d D U P A 2
C46_5 C 0.1388(16) 0.7041(14) 0.4678(9) 0.069(4) Uani 0.215(3) 1 d D U P A 2
H46A_5 H 0.075301 0.772809 0.463429 0.083 Uiso 0.215(3) 1 calc R U P A 2
H46B_5 H 0.188486 0.720351 0.495268 0.083 Uiso 0.215(3) 1 calc R U P A 2
C45_5 C 0.2071(16) 0.6704(16) 0.3888(9) 0.062(5) Uani 0.215(3) 1 d D U P A 2
H45_5 H 0.288004 0.625908 0.389039 0.075 Uiso 0.215(3) 1 calc R U P A 2
C47_5 C 0.0876(12) 0.6160(13) 0.5166(9) 0.078(5) Uani 0.215(3) 1 d D U P A 2
H47_5 H 0.055043 0.581955 0.485445 0.094 Uiso 0.215(3) 1 calc R U P A 2
C48_5 C 0.1910(13) 0.5328(13) 0.5399(10) 0.0491(9) Uani 0.215(3) 1 d D U P A 2
H48A_5 H 0.213805 0.564409 0.576898 0.074 Uiso 0.215(3) 1 calc R U P A 2
H48B_5 H 0.253738 0.512768 0.495564 0.074 Uiso 0.215(3) 1 calc R U P A 2
H48C_5 H 0.172520 0.467164 0.562403 0.074 Uiso 0.215(3) 1 calc R U P A 2
C49_5 C 0.0001(19) 0.662(2) 0.5881(14) 0.114(9) Uani 0.215(3) 1 d D U P A 2
H49A_5 H 0.006471 0.731763 0.598506 0.171 Uiso 0.215(3) 1 calc R U P A 2
H49B_5 H 0.014508 0.609853 0.630581 0.171 Uiso 0.215(3) 1 calc R U P A 2
H49C_5 H -0.076606 0.674697 0.580904 0.171 Uiso 0.215(3) 1 calc R U P A 2

loop_
_atom_site_aniso_label
_atom_site_aniso_U_11
_atom_site_aniso_U_22
_atom_site_aniso_U_33
_atom_site_aniso_U_23
_atom_site_aniso_U_13
_atom_site_aniso_U_12
Ga1 0.01731(11) 0.01664(11) 0.01780(10) -0.00139(7) -0.00553(7) -0.00316(8)
Cl1 0.02357(19) 0.02156(19) 0.02270(18) -0.00187(14) -0.00814(14) -0.00513(15)
Si1 0.0238(2) 0.0216(2) 0.0217(2) -0.00239(17) -0.00217(17) -0.00269(18)
N1 0.0192(6) 0.0162(6) 0.0175(6) -0.0018(5) -0.0067(5) -0.0021(5)
N2 0.0199(6) 0.0174(6) 0.0184(6) -0.0011(5) -0.0055(5) -0.0049(5)
C1 0.0195(7) 0.0179(7) 0.0215(7) -0.0046(6) -0.0072(6) -0.0029(6)
C2 0.0219(8) 0.0207(8) 0.0189(7) -0.0056(6) -0.0040(6) -0.0043(6)
C3 0.0214(8) 0.0233(8) 0.0179(7) -0.0031(6) -0.0061(6) -0.0080(6)
C4 0.0253(8) 0.0209(8) 0.0240(8) -0.0032(6) -0.0058(6) 0.0010(7)
C5 0.0330(9) 0.0238(8) 0.0194(8) -0.0023(6) -0.0028(7) -0.0094(7)
C6 0.0196(7) 0.0178(7) 0.0180(7) -0.0016(6) -0.0053(6) 0.0002(6)
C7 0.0266(8) 0.0199(8) 0.0215(8) -0.0027(6) -0.0058(6) -0.0034(7)
C8 0.0372(10) 0.0225(8) 0.0225(8) 0.0003(6) -0.0044(7) -0.0073(7)
C9 0.0406(11) 0.0278(9) 0.0187(8) 0.0003(7) -0.0067(7) -0.0039(8)
C10 0.0318(9) 0.0283(9) 0.0193(8) -0.0036(6) -0.0085(7) -0.0022(7)
C11 0.0205(8) 0.0220(8) 0.0191(7) -0.0041(6) -0.0058(6) -0.0009(6)
C12 0.0440(11) 0.0249(9) 0.0293(9) 0.0021(7) -0.0150(8) -0.0152(8)
C13 0.0624(15) 0.0295(10) 0.0365(11) -0.0061(8) -0.0118(10) -0.0176(10)
C14 0.0413(12) 0.0390(12) 0.0623(15) 0.0023(10) -0.0216(11) -0.0163(10)
C15 0.0238(8) 0.0277(9) 0.0228(8) -0.0042(6) -0.0083(6) -0.0066(7)
C16 0.0282(9) 0.0416(11) 0.0325(10) -0.0103(8) -0.0040(7) -0.0119(8)
C17 0.0323(10) 0.0347(10) 0.0283(9) -0.0090(7) -0.0102(7) -0.0092(8)
C18 0.0238(8) 0.0178(7) 0.0180(7) -0.0020(6) -0.0031(6) -0.0065(6)
C19 0.0251(8) 0.0198(8) 0.0189(7) -0.0014(6) -0.0035(6) -0.0061(6)
C20 0.0293(9) 0.0205(8) 0.0275(8) -0.0002(6) -0.0052(7) -0.0042(7)
C21 0.0380(10) 0.0190(8) 0.0330(9) -0.0025(7) -0.0023(8) -0.0104(7)
C22 0.0339(10) 0.0266(9) 0.0293(9) -0.0041(7) -0.0047(7) -0.0155(8)
C23 0.0271(8) 0.0252(8) 0.0199(7) -0.0029(6) -0.0035(6) -0.0114(7)
C24 0.0246(8) 0.0196(8) 0.0232(8) 0.0000(6) -0.0097(6) -0.0033(6)
C25 0.0389(10) 0.0265(9) 0.0245(9) -0.0003(7) -0.0120(7) -0.0056(8)
C26 0.0260(9) 0.0349(10) 0.0330(10) -0.0035(8) -0.0074(7) -0.0070(8)
C27 0.0300(9) 0.0307(9) 0.0263(8) 0.0002(7) -0.0100(7) -0.0154(8)
C28 0.0328(10) 0.0405(11) 0.0324(10) -0.0033(8) -0.0098(8) 0.0010(9)
C29 0.0310(10) 0.0664(16) 0.0432(12) -0.0236(11) -0.0153(9) -0.0058(10)
N3_6 0.023(2) 0.0178(16) 0.028(2) -0.0078(14) -0.0068(18) -0.0018(14)
N4_6 0.0147(11) 0.0188(18) 0.0268(12) -0.0034(16) -0.0054(8) 0.0012(12)
C30_6 0.0194(13) 0.021(2) 0.0203(13) -0.0016(19) -0.0034(10) -0.0015(13)
C31_6 0.0251(13) 0.0247(14) 0.0249(12) -0.0038(10) -0.0066(9) 0.0042(11)
C32_6 0.0307(17) 0.0338(17) 0.0265(16) -0.0048(12) -0.0049(12) 0.0065(13)
C33_6 0.044(2) 0.049(2) 0.0321(17) -0.0136(15) -0.0042(14) 0.0180(18)
C34_6 0.056(2) 0.057(2) 0.0399(17) -0.0169(16) -0.0153(16) 0.0416(19)
C35_6 0.070(2) 0.057(2) 0.0302(14) -0.0102(14) -0.0209(15) 0.0408(19)
C36_6 0.0450(16) 0.0390(15) 0.0235(12) -0.0080(10) -0.0102(11) 0.0212(13)
C41_6 0.0157(11) 0.0293(14) 0.0293(12) -0.0041(11) -0.0040(9) -0.0053(11)
C42_6 0.0227(11) 0.0295(13) 0.0382(13) -0.0055(10) -0.0017(9) -0.0106(10)
C43_6 0.0194(16) 0.0410(17) 0.0387(16) -0.0072(13) 0.0008(12) -0.0073(12)
C44_6 0.0249(12) 0.0511(16) 0.0352(13) -0.0001(11) -0.0145(10) -0.0132(11)
C37_6 0.0301(16) 0.0218(14) 0.0242(15) -0.0077(10) -0.0029(12) -0.0072(12)
C38_6 0.036(2) 0.036(2) 0.0268(18) -0.0133(14) -0.0042(15) -0.0076(16)
C39_6 0.060(2) 0.0254(13) 0.0388(14) 0.0012(10) -0.0111(13) -0.0172(13)
C40_6 0.0292(15) 0.0347(16) 0.0402(16) -0.0151(12) 0.0014(12) -0.0150(12)
N3_7 0.023(6) 0.029(7) 0.032(6) 0.002(6) -0.007(5) -0.003(5)
N4_7 0.021(5) 0.027(8) 0.046(7) 0.002(8) -0.007(5) -0.004(6)
C30_7 0.035(6) 0.028(6) 0.020(5) -0.003(6) -0.002(5) -0.006(4)
C31_7 0.044(7) 0.042(6) 0.036(5) -0.007(5) -0.005(5) 0.013(5)
C32_7 0.048(9) 0.074(11) 0.029(6) 0.001(7) -0.007(5) 0.016(8)
C33_7 0.052(9) 0.078(12) 0.040(7) -0.016(7) 0.002(6) 0.033(9)
C34_7 0.083(12) 0.084(12) 0.059(8) -0.003(7) -0.011(7) 0.026(9)
C35_7 0.070(9) 0.059(7) 0.059(7) 0.006(6) -0.013(6) 0.008(6)
C36_7 0.066(8) 0.054(7) 0.040(6) -0.002(5) -0.007(5) 0.006(6)
C41_7 0.038(7) 0.085(10) 0.071(8) -0.009(7) -0.012(5) -0.030(7)
C39_7 0.069(9) 0.074(8) 0.056(7) 0.003(6) -0.004(6) -0.045(7)
C40_7 0.057(8) 0.069(10) 0.100(14) -0.025(8) -0.031(8) -0.018(7)
C38_7 0.097(19) 0.08(2) 0.045(10) -0.019(11) 0.008(11) -0.033(14)
C37_7 0.063(10) 0.041(7) 0.035(6) -0.005(5) -0.019(7) -0.021(7)
C42_7 0.054(9) 0.101(11) 0.147(18) -0.043(12) 0.007(10) -0.054(8)
C43_7 0.036(9) 0.101(15) 0.086(11) 0.001(10) -0.001(8) -0.032(9)
C44_7 0.041(7) 0.127(13) 0.098(11) 0.016(10) -0.030(7) -0.038(8)
C1_1 0.0377(12) 0.0496(13) 0.0506(13) -0.0077(10) -0.0182(10) -0.0063(10)
C2_1 0.0645(18) 0.0403(14) 0.083(2) -0.0146(13) -0.0375(16) 0.0029(12)
C3_1 0.108(3) 0.068(2) 0.096(3) -0.0183(19) -0.073(2) 0.029(2)
C4_1 0.086(2) 0.095(3) 0.084(2) -0.042(2) -0.056(2) 0.017(2)
C5_1 0.0437(14) 0.0525(15) 0.0783(19) -0.0287(14) -0.0151(13) -0.0005(12)
C6_1 0.0401(12) 0.0402(12) 0.0639(16) -0.0005(11) -0.0186(11) -0.0010(10)
C1_2 0.041(3) 0.0471(11) 0.040(3) -0.0155(16) -0.003(3) -0.0164(14)
C4_2 0.041(3) 0.0471(11) 0.040(3) -0.0155(16) -0.003(3) -0.0164(14)
C2_2 0.041(3) 0.0471(11) 0.040(3) -0.0155(16) -0.003(3) -0.0164(14)
C5_2 0.041(3) 0.0471(11) 0.040(3) -0.0155(16) -0.003(3) -0.0164(14)
C3_2 0.041(3) 0.0471(11) 0.040(3) -0.0155(16) -0.003(3) -0.0164(14)
C6_2 0.041(3) 0.0471(11) 0.040(3) -0.0155(16) -0.003(3) -0.0164(14)
C1_3 0.041(3) 0.0471(11) 0.040(3) -0.0155(16) -0.003(3) -0.0164(14)
C2_3 0.041(3) 0.0471(11) 0.040(3) -0.0155(16) -0.003(3) -0.0164(14)
C3_3 0.041(3) 0.0471(11) 0.040(3) -0.0155(16) -0.003(3) -0.0164(14)
C4_3 0.041(3) 0.0471(11) 0.040(3) -0.0155(16) -0.003(3) -0.0164(14)
C5_3 0.041(3) 0.0471(11) 0.040(3) -0.0155(16) -0.003(3) -0.0164(14)
C6_3 0.041(3) 0.0471(11) 0.040(3) -0.0155(16) -0.003(3) -0.0164(14)
O1_4 0.0265(9) 0.0300(9) 0.0240(8) -0.0017(6) -0.0093(6) -0.0042(7)
C45_4 0.0199(13) 0.0244(14) 0.0210(11) 0.0028(9) -0.0033(9) -0.0029(11)
C46_4 0.0256(13) 0.0382(16) 0.0249(12) 0.0041(10) -0.0008(9) -0.0002(11)
C47_4 0.0327(14) 0.0501(17) 0.0230(11) -0.0013(10) -0.0035(10) -0.0114(12)
C48_4 0.0491(17) 0.046(2) 0.0406(14) 0.0114(17) -0.0047(12) -0.0089(15)
C49_4 0.075(3) 0.065(2) 0.0294(15) -0.0064(14) 0.0043(17) -0.008(2)
O1_5 0.083(6) 0.057(5) 0.041(4) 0.010(4) -0.015(4) -0.034(5)
C46_5 0.074(10) 0.066(9) 0.064(7) 0.009(6) -0.009(6) -0.026(7)
C45_5 0.049(8) 0.076(12) 0.072(7) 0.014(7) -0.003(5) -0.045(8)
C47_5 0.056(7) 0.083(10) 0.075(9) 0.032(7) -0.005(6) -0.017(6)
C48_5 0.0491(17) 0.046(2) 0.0406(14) 0.0114(17) -0.0047(12) -0.0089(15)
C49_5 0.079(12) 0.090(14) 0.131(17) -0.002(12) 0.044(13) -0.021(10)

loop_
_atom_type_symbol
_atom_type_description
_atom_type_scat_dispersion_real
_atom_type_scat_dispersion_imag
_atom_type_scat_source
C C 0.0181 0.0091 'International Tables Vol C Tables 4.2.6.8 and 6.1.1.4'
H H 0.0000 0.0000 'International Tables Vol C Tables 4.2.6.8 and 6.1.1.4'
Cl Cl 0.3639 0.7018 'International Tables Vol C Tables 4.2.6.8 and 6.1.1.4'
Ga Ga -1.2846 0.7763 'International Tables Vol C Tables 4.2.6.8 and 6.1.1.4'
N N 0.0311 0.0180 'International Tables Vol C Tables 4.2.6.8 and 6.1.1.4'
O O 0.0492 0.0322 'International Tables Vol C Tables 4.2.6.8 and 6.1.1.4'
Si Si 0.2541 0.3302 'International Tables Vol C Tables 4.2.6.8 and 6.1.1.4'

loop_
_geom_angle_atom_site_label_1
_geom_angle_atom_site_label_2
_geom_angle_atom_site_label_3
_geom_angle
_geom_angle_site_symmetry_1
_geom_angle_site_symmetry_3
_geom_angle_publ_flag
N2 Ga1 N1 94.20(6) . . ?
N2 Ga1 Cl1 99.43(4) . . ?
N1 Ga1 Cl1 99.71(4) . . ?
N2 Ga1 Si1 130.11(4) . . ?
N1 Ga1 Si1 115.99(4) . . ?
Cl1 Ga1 Si1 112.242(18) . . ?
C45_5 Si1 O1_5 53.7(5) . . ?
O1_4 Si1 N3_6 100.4(2) . . ?
O1_4 Si1 C45_4 49.52(11) . . ?
N3_6 Si1 C45_4 122.9(4) . . ?
O1_4 Si1 N4_6 147.19(19) . . ?
N3_6 Si1 N4_6 69.17(18) . . ?
C45_4 Si1 N4_6 108.9(2) . . ?
C45_5 Si1 N3_7 111.0(14) . . ?
O1_5 Si1 N3_7 142.8(12) . . ?
C45_5 Si1 N4_7 118.5(10) . . ?
O1_5 Si1 N4_7 92.1(6) . . ?
N3_7 Si1 N4_7 64.3(7) . . ?
O1_4 Si1 C30_6 127.26(16) . . ?
N3_6 Si1 C30_6 35.16(16) . . ?
C45_4 Si1 C30_6 119.64(18) . . ?
N4_6 Si1 C30_6 34.12(11) . . ?
C45_5 Si1 Ga1 121.2(7) . . ?
O1_5 Si1 Ga1 100.0(3) . . ?
O1_4 Si1 Ga1 103.62(6) . . ?
N3_6 Si1 Ga1 119.9(3) . . ?
C45_4 Si1 Ga1 114.48(9) . . ?
N4_6 Si1 Ga1 108.51(17) . . ?
N3_7 Si1 Ga1 115.4(13) . . ?
N4_7 Si1 Ga1 113.1(7) . . ?
C30_6 Si1 Ga1 121.66(16) . . ?
C1 N1 C6 119.06(13) . . ?
C1 N1 Ga1 118.06(11) . . ?
C6 N1 Ga1 122.62(10) . . ?
C3 N2 C18 118.39(13) . . ?
C3 N2 Ga1 116.18(11) . . ?
C18 N2 Ga1 125.09(10) . . ?
N1 C1 C2 123.65(15) . . ?
N1 C1 C4 120.13(15) . . ?
C2 C1 C4 116.21(14) . . ?
C3 C2 C1 127.39(15) . . ?
N2 C3 C2 123.57(15) . . ?
N2 C3 C5 119.31(15) . . ?
C2 C3 C5 117.11(15) . . ?
C7 C6 C11 121.37(15) . . ?
C7 C6 N1 120.13(14) . . ?
C11 C6 N1 118.50(15) . . ?
C8 C7 C6 118.20(16) . . ?
C8 C7 C12 118.47(16) . . ?
C6 C7 C12 123.32(15) . . ?
C9 C8 C7 121.23(18) . . ?
C8 C9 C10 119.88(17) . . ?
C9 C10 C11 121.22(17) . . ?
C10 C11 C6 118.08(16) . . ?
C10 C11 C15 120.31(15) . . ?
C6 C11 C15 121.59(15) . . ?
C7 C12 C14 110.15(17) . . ?
C7 C12 C13 112.24(17) . . ?
C14 C12 C13 109.54(18) . . ?
C11 C15 C17 112.89(15) . . ?
C11 C15 C16 111.11(15) . . ?
C17 C15 C16 110.13(15) . . ?
C19 C18 C23 120.86(15) . . ?
C19 C18 N2 120.60(14) . . ?
C23 C18 N2 118.54(15) . . ?
C20 C19 C18 118.37(16) . . ?
C20 C19 C24 118.69(15) . . ?
C18 C19 C24 122.94(15) . . ?
C21 C20 C19 121.31(17) . . ?
C20 C21 C22 119.99(17) . . ?
C21 C22 C23 121.26(17) . . ?
C22 C23 C18 118.07(16) . . ?
C22 C23 C27 119.70(16) . . ?
C18 C23 C27 122.23(15) . . ?
C19 C24 C26 110.62(14) . . ?
C19 C24 C25 111.64(15) . . ?
C26 C24 C25 109.85(15) . . ?
C28 C27 C23 112.17(15) . . ?
C28 C27 C29 108.35(16) . . ?
C23 C27 C29 112.49(16) . . ?
C30_6 N3_6 C37_6 131.2(5) . . ?
C30_6 N3_6 Si1 94.0(3) . . ?
C37_6 N3_6 Si1 134.6(4) . . ?
C30_6 N4_6 C41_6 128.6(3) . . ?
C30_6 N4_6 Si1 89.9(2) . . ?
C41_6 N4_6 Si1 139.6(3) . . ?
N4_6 C30_6 N3_6 106.6(4) . . ?
N4_6 C30_6 C31_6 128.9(3) . . ?
N3_6 C30_6 C31_6 124.6(4) . . ?
N4_6 C30_6 Si1 56.0(2) . . ?
N3_6 C30_6 Si1 50.8(3) . . ?
C31_6 C30_6 Si1 173.0(4) . . ?
C36_6 C31_6 C32_6 119.9(3) . . ?
C36_6 C31_6 C30_6 120.6(3) . . ?
C32_6 C31_6 C30_6 119.6(4) . . ?
C33_6 C32_6 C31_6 119.5(3) . . ?
C34_6 C33_6 C32_6 120.5(3) . . ?
C33_6 C34_6 C35_6 119.7(3) . . ?
C36_6 C35_6 C34_6 120.1(3) . . ?
C35_6 C36_6 C31_6 120.2(2) . . ?
N4_6 C41_6 C42_6 106.2(2) . . ?
N4_6 C41_6 C44_6 110.7(3) . . ?
C42_6 C41_6 C44_6 108.7(2) . . ?
N4_6 C41_6 C43_6 112.2(3) . . ?
C42_6 C41_6 C43_6 108.7(3) . . ?
C44_6 C41_6 C43_6 110.2(3) . . ?
N3_6 C37_6 C39_6 112.5(4) . . ?
N3_6 C37_6 C40_6 106.8(4) . . ?
C39_6 C37_6 C40_6 108.9(3) . . ?
N3_6 C37_6 C38_6 110.6(6) . . ?
C39_6 C37_6 C38_6 110.5(4) . . ?
C40_6 C37_6 C38_6 107.3(4) . . ?
C30_7 N3_7 C37_7 133(2) . . ?
C30_7 N3_7 Si1 96.5(13) . . ?
C37_7 N3_7 Si1 129.2(17) . . ?
C30_7 N4_7 C41_7 130.7(15) . . ?
C30_7 N4_7 Si1 90.3(10) . . ?
C41_7 N4_7 Si1 137.7(12) . . ?
N3_7 C30_7 N4_7 108.7(15) . . ?
N3_7 C30_7 C31_7 125.5(18) . . ?
N4_7 C30_7 C31_7 125.8(15) . . ?
C36_7 C31_7 C32_7 120.0(9) . . ?
C36_7 C31_7 C30_7 120.4(13) . . ?
C32_7 C31_7 C30_7 119.6(14) . . ?
C33_7 C32_7 C31_7 119.4(10) . . ?
C32_7 C33_7 C34_7 120.4(10) . . ?
C33_7 C34_7 C35_7 120.3(9) . . ?
C36_7 C35_7 C34_7 119.9(9) . . ?
C35_7 C36_7 C31_7 120.0(9) . . ?
N4_7 C41_7 C42_7 105.3(12) . . ?
N4_7 C41_7 C43_7 109.9(17) . . ?
C42_7 C41_7 C43_7 108.4(19) . . ?
N4_7 C41_7 C44_7 110.1(13) . . ?
C42_7 C41_7 C44_7 111.5(17) . . ?
C43_7 C41_7 C44_7 111.4(16) . . ?
N3_7 C37_7 C39_7 112.6(19) . . ?
N3_7 C37_7 C38_7 105(3) . . ?
C39_7 C37_7 C38_7 111(2) . . ?
N3_7 C37_7 C40_7 103.8(15) . . ?
C39_7 C37_7 C40_7 110.2(16) . . ?
C38_7 C37_7 C40_7 114(2) . . ?
C2_1 C1_1 C6_1 120.3(2) . . ?
C1_1 C2_1 C3_1 119.6(3) . . ?
C2_1 C3_1 C4_1 120.1(3) . . ?
C5_1 C4_1 C3_1 119.7(3) . . ?
C4_1 C5_1 C6_1 119.9(3) . . ?
C1_1 C6_1 C5_1 120.4(2) . . ?
C2_2 C1_2 C6_2 117.8(6) . . ?
C3_2 C4_2 C5_2 119.7(7) . . ?
C3_2 C2_2 C1_2 119.8(6) . . ?
C4_2 C5_2 C6_2 120.5(6) . . ?
C4_2 C3_2 C2_2 121.1(6) . . ?
C5_2 C6_2 C1_2 120.0(6) . . ?
C6_3 C1_3 C2_3 121.0(8) . . ?
C1_3 C2_3 C3_3 116.6(7) . . ?
C4_3 C3_3 C2_3 121.2(8) . . ?
C3_3 C4_3 C5_3 120.5(8) . . ?
C4_3 C5_3 C6_3 118.9(8) . . ?
C1_3 C6_3 C5_3 121.1(7) . . ?
C45_4 O1_4 Si1 68.23(12) . . ?
O1_4 C45_4 C46_4 113.3(2) . . ?
O1_4 C45_4 Si1 62.25(12) . . ?
C46_4 C45_4 Si1 121.2(2) . . ?
C45_4 C46_4 C47_4 114.5(2) . . ?
C49_4 C47_4 C48_4 110.2(3) . . ?
C49_4 C47_4 C46_4 110.3(3) . . ?
C48_4 C47_4 C46_4 110.3(3) . . ?
C45_5 O1_5 Si1 60.6(7) . . ?
C45_5 C46_5 C47_5 115.3(13) . . ?
C46_5 C45_5 O1_5 115.5(13) . . ?
C46_5 C45_5 Si1 131.9(16) . . ?
O1_5 C45_5 Si1 65.7(7) . . ?
C48_5 C47_5 C49_5 108.0(16) . . ?
C48_5 C47_5 C46_5 102.4(13) . . ?
C49_5 C47_5 C46_5 113.1(15) . . ?

loop_
_geom_bond_atom_site_label_1
_geom_bond_atom_site_label_2
_geom_bond_distance
_geom_bond_site_symmetry_2
_geom_bond_publ_flag
Ga1 N2 1.9614(14) . ?
Ga1 N1 1.9823(13) . ?
Ga1 Cl1 2.2845(4) . ?
Ga1 Si1 2.4054(5) . ?
Si1 C45_5 1.654(18) . ?
Si1 O1_5 1.730(8) . ?
Si1 O1_4 1.7488(16) . ?
Si1 N3_6 1.818(7) . ?
Si1 C45_4 1.835(3) . ?
Si1 N4_6 1.939(4) . ?
Si1 N3_7 1.94(3) . ?
Si1 N4_7 2.069(16) . ?
Si1 C30_6 2.340(4) . ?
N1 C1 1.328(2) . ?
N1 C6 1.450(2) . ?
N2 C3 1.344(2) . ?
N2 C18 1.447(2) . ?
C1 C2 1.407(2) . ?
C1 C4 1.509(2) . ?
C2 C3 1.393(2) . ?
C3 C5 1.510(2) . ?
C6 C7 1.405(2) . ?
C6 C11 1.411(2) . ?
C7 C8 1.398(2) . ?
C7 C12 1.519(2) . ?
C8 C9 1.383(3) . ?
C9 C10 1.387(3) . ?
C10 C11 1.396(2) . ?
C11 C15 1.519(2) . ?
C12 C14 1.525(3) . ?
C12 C13 1.534(3) . ?
C15 C17 1.530(2) . ?
C15 C16 1.533(3) . ?
C18 C19 1.404(2) . ?
C18 C23 1.414(2) . ?
C19 C20 1.397(2) . ?
C19 C24 1.518(2) . ?
C20 C21 1.377(3) . ?
C21 C22 1.381(3) . ?
C22 C23 1.398(3) . ?
C23 C27 1.523(3) . ?
C24 C26 1.528(3) . ?
C24 C25 1.536(2) . ?
C27 C28 1.522(3) . ?
C27 C29 1.528(3) . ?
N3_6 C30_6 1.351(5) . ?
N3_6 C37_6 1.485(4) . ?
N4_6 C30_6 1.313(4) . ?
N4_6 C41_6 1.484(4) . ?
C30_6 C31_6 1.492(4) . ?
C31_6 C36_6 1.385(4) . ?
C31_6 C32_6 1.391(5) . ?
C32_6 C33_6 1.390(4) . ?
C33_6 C34_6 1.383(5) . ?
C34_6 C35_6 1.387(4) . ?
C35_6 C36_6 1.384(3) . ?
C41_6 C42_6 1.528(4) . ?
C41_6 C44_6 1.532(4) . ?
C41_6 C43_6 1.535(4) . ?
C37_6 C39_6 1.528(5) . ?
C37_6 C40_6 1.532(4) . ?
C37_6 C38_6 1.541(5) . ?
N3_7 C30_7 1.309(14) . ?
N3_7 C37_7 1.480(14) . ?
N4_7 C30_7 1.319(12) . ?
N4_7 C41_7 1.475(14) . ?
C30_7 C31_7 1.518(15) . ?
C31_7 C36_7 1.392(11) . ?
C31_7 C32_7 1.402(18) . ?
C32_7 C33_7 1.384(12) . ?
C33_7 C34_7 1.386(12) . ?
C34_7 C35_7 1.388(11) . ?
C35_7 C36_7 1.388(10) . ?
C41_7 C42_7 1.499(13) . ?
C41_7 C43_7 1.528(14) . ?
C41_7 C44_7 1.545(13) . ?
C39_7 C37_7 1.517(13) . ?
C40_7 C37_7 1.547(13) . ?
C38_7 C37_7 1.543(14) . ?
C1_1 C2_1 1.365(3) . ?
C1_1 C6_1 1.366(3) . ?
C2_1 C3_1 1.376(4) . ?
C3_1 C4_1 1.381(5) . ?
C4_1 C5_1 1.365(4) . ?
C5_1 C6_1 1.370(4) . ?
C1_2 C2_2 1.386(9) . ?
C1_2 C6_2 1.398(10) . ?
C4_2 C3_2 1.353(10) . ?
C4_2 C5_2 1.359(9) . ?
C2_2 C3_2 1.378(9) . ?
C5_2 C6_2 1.376(9) . ?
C1_3 C6_3 1.320(10) . ?
C1_3 C2_3 1.406(10) . ?
C2_3 C3_3 1.411(11) . ?
C3_3 C4_3 1.334(11) . ?
C4_3 C5_3 1.365(10) . ?
C5_3 C6_3 1.389(11) . ?
O1_4 C45_4 1.503(3) . ?
C45_4 C46_4 1.507(3) . ?
C46_4 C47_4 1.542(4) . ?
C47_4 C49_4 1.524(4) . ?
C47_4 C48_4 1.528(5) . ?
O1_5 C45_5 1.529(14) . ?
C46_5 C45_5 1.522(16) . ?
C46_5 C47_5 1.590(15) . ?
C47_5 C48_5 1.514(14) . ?
C47_5 C49_5 1.529(15) . ?
